data_4066310
loop_
_publ_author_name
'Torres, Olga'
'Mart\'in, Marta'
'Sola, Eduardo'

_publ_section_title
;
 Versatile \k2,\h2-CLigands Assembled at Iridium via [2+2] Oxidative
 Cyclization
;
_journal_issue 14
_journal_name_full Organometallics
_journal_page_first 3201
_journal_paper_doi 10.1021/om100390m
_journal_volume 29
_journal_year 2010
_chemical_formula_moiety 'C23 H34 Ir O7 P'
_chemical_formula_sum 'C23 H34 Ir O7 P'
_chemical_formula_weight 645.67
_space_group_IT_number 14
_symmetry_cell_setting monoclinic
_symmetry_space_group_name_Hall '-P 2ybc'
_symmetry_space_group_name_H-M 'P 1 21/c 1'
_atom_sites_solution_hydrogens geom
_atom_sites_solution_primary heavy
_atom_sites_solution_secondary difmap
_audit_creation_method SHELXL-97
_cell_angle_alpha 90.00
_cell_angle_beta 114.591(6)
_cell_angle_gamma 90.00
_cell_formula_units_Z 4
_cell_length_a 8.839(3)
_cell_length_b 34.989(11)
_cell_length_c 8.603(3)
_cell_measurement_reflns_used 3987
_cell_measurement_temperature 100.0(2)
_cell_measurement_theta_max 27.46
_cell_measurement_theta_min 2.33
_cell_volume 2419.3(14)
_computing_cell_refinement 'SAINT+ v. 6.01 (Bruker AXS, 2000)'
_computing_data_collection 'SMART v. 5.611 (Bruker AXS, 2000)'
_computing_data_reduction 'SAINT+ v. 6.01 (Bruker AXS, 2000)'
_computing_molecular_graphics 'XP program, SHELXTL v6.10,Bruker2000'
_computing_publication_material 'XCIF program, SHELXTLv6.10,BrukerAXS'
_computing_structure_refinement 'SHELXL-97 (Sheldrick, 1997)'
_computing_structure_solution 'SHELXS-97 (Sheldrick, 1990)'
_diffrn_ambient_temperature 100.0(2)
_diffrn_detector_area_resol_mean 8.26
_diffrn_measured_fraction_theta_full 0.994
_diffrn_measured_fraction_theta_max 0.918
_diffrn_measurement_device_type 'Bruker SMART APEX CCD system'
_diffrn_measurement_method '\w rotations with narrow frames'
_diffrn_radiation_monochromator graphite
_diffrn_radiation_source 'fine-focus sealed tube'
_diffrn_radiation_type MoK\a
_diffrn_radiation_wavelength 0.71073
_diffrn_reflns_av_R_equivalents 0.0393
_diffrn_reflns_av_sigmaI/netI 0.0787
_diffrn_reflns_limit_h_max 6
_diffrn_reflns_limit_h_min -11
_diffrn_reflns_limit_k_max 46
_diffrn_reflns_limit_k_min -46
_diffrn_reflns_limit_l_max 11
_diffrn_reflns_limit_l_min -9
_diffrn_reflns_number 16285
_diffrn_reflns_theta_full 27.50
_diffrn_reflns_theta_max 28.91
_diffrn_reflns_theta_min 2.33
_diffrn_standards_decay_% 'no decay'
_exptl_absorpt_coefficient_mu 5.625
_exptl_absorpt_correction_T_max 0.630
_exptl_absorpt_correction_T_min 0.534
_exptl_absorpt_correction_type multi-scan
_exptl_absorpt_process_details
;
  SADABS: Area-Detector Absorption Correction. (1996)  Bruker-AXS 
  within SAINT+ package, v. 6.01.
;
_exptl_crystal_colour colorless
_exptl_crystal_density_diffrn 1.773
_exptl_crystal_density_method 'not measured'
_exptl_crystal_description plate
_exptl_crystal_F_000 1280
_exptl_crystal_size_max 0.18
_exptl_crystal_size_mid 0.10
_exptl_crystal_size_min 0.06
_refine_diff_density_max 1.558
_refine_diff_density_min -1.196
_refine_diff_density_rms 0.132
_refine_ls_extinction_method none
_refine_ls_goodness_of_fit_ref 0.817
_refine_ls_hydrogen_treatment mixed
_refine_ls_matrix_type full
_refine_ls_number_parameters 311
_refine_ls_number_reflns 5837
_refine_ls_number_restraints 0
_refine_ls_restrained_S_all 0.817
_refine_ls_R_factor_all 0.0486
_refine_ls_R_factor_gt 0.0297
_refine_ls_shift/su_max 0.002
_refine_ls_shift/su_mean 0.000
_refine_ls_structure_factor_coef Fsqd
_refine_ls_weighting_details 'calc w=1/[\s^2^(Fo^2^)+(0.0017P)^2^+0.0000P] where P=(Fo^2^+2Fc^2^)/3'
_refine_ls_weighting_scheme calc
_refine_ls_wR_factor_gt 0.0402
_refine_ls_wR_factor_ref 0.0430
_reflns_number_gt 4365
_reflns_number_total 5837
_reflns_threshold_expression >2sigma(I)
_cod_data_source_file om100390m_si_001.cif
_cod_data_source_block marta39b
_cod_original_cell_volume 2419.3(13)
_cod_original_sg_symbol_H-M 'P 21/c'
_cod_database_code 4066310

loop_
_symmetry_equiv_pos_as_xyz
'x, y, z'
'-x, y+1/2, -z+1/2'
'-x, -y, -z'
'x, -y-1/2, z-1/2'

loop_
_atom_site_label
_atom_site_type_symbol
_atom_site_fract_x
_atom_site_fract_y
_atom_site_fract_z
_atom_site_U_iso_or_equiv
_atom_site_adp_type
_atom_site_occupancy
_atom_site_symmetry_multiplicity
_atom_site_calc_flag
_atom_site_refinement_flags
Ir1 Ir 0.40699(2) 0.129957(5) 0.37058(2) 0.01328(4) Uani 1 1 d .
P1 P 0.60081(13) 0.09071(3) 0.34775(14) 0.0156(3) Uani 1 1 d .
O1 O -0.0285(3) 0.03373(8) 0.2392(4) 0.0244(7) Uani 1 1 d .
O2 O -0.0973(3) 0.04863(8) -0.0343(3) 0.0209(7) Uani 1 1 d .
O3 O 0.3470(3) 0.03013(8) 0.4965(4) 0.0236(7) Uani 1 1 d .
O4 O 0.1953(3) 0.07229(8) 0.5669(3) 0.0180(7) Uani 1 1 d .
O5 O 0.5552(3) 0.11796(9) 0.7570(4) 0.0304(9) Uani 1 1 d .
O6 O 0.5567(3) 0.17809(8) 0.3782(3) 0.0168(7) Uani 1 1 d .
O7 O 0.2226(3) 0.16791(8) 0.3735(3) 0.0146(7) Uani 1 1 d .
C1 C 0.2844(5) 0.13068(14) 0.1002(5) 0.0160(9) Uani 1 1 d .
H1 H 0.338(4) 0.1156(11) 0.078(5) 0.019 Uiso 1 1 d .
C2 C 0.1077(5) 0.11386(11) 0.0421(5) 0.0133(9) Uani 1 1 d .
H2 H 0.071(4) 0.1052(11) -0.068(5) 0.016 Uiso 1 1 d .
C3 C -0.0376(5) 0.14030(11) 0.0279(5) 0.0163(10) Uani 1 1 d .
H3A H -0.1406 0.1248 -0.0156 0.020 Uiso 1 1 calc R
H3B H -0.0175 0.1487 0.1448 0.020 Uiso 1 1 calc R
C4 C -0.0707(5) 0.17600(12) -0.0843(5) 0.0218(11) Uani 1 1 d .
H4A H -0.1797 0.1869 -0.1008 0.026 Uiso 1 1 calc R
H4B H 0.0157 0.1953 -0.0238 0.026 Uiso 1 1 calc R
C5 C -0.0711(6) 0.16851(13) -0.2544(6) 0.0275(12) Uani 1 1 d .
H5 H -0.164(5) 0.1677(12) -0.327(5) 0.033 Uiso 1 1 d .
C6 C 0.0571(6) 0.16289(13) -0.2933(6) 0.0244(12) Uani 1 1 d .
H6 H 0.037(5) 0.1585(11) -0.399(5) 0.029 Uiso 1 1 d .
C7 C 0.2397(5) 0.16440(12) -0.1814(5) 0.0205(10) Uani 1 1 d .
H7A H 0.2849 0.1867 -0.2190 0.025 Uiso 1 1 calc R
H7B H 0.2900 0.1413 -0.2072 0.025 Uiso 1 1 calc R
C8 C 0.3051(5) 0.16691(12) 0.0133(5) 0.0177(10) Uani 1 1 d .
H8A H 0.4248 0.1735 0.0608 0.021 Uiso 1 1 calc R
H8B H 0.2467 0.1880 0.0420 0.021 Uiso 1 1 calc R
C9 C 0.2446(5) 0.08650(11) 0.3274(5) 0.0140(9) Uani 1 1 d .
C10 C 0.1197(5) 0.08360(11) 0.1713(5) 0.0132(9) Uani 1 1 d .
C11 C -0.0067(5) 0.05286(11) 0.1346(5) 0.0158(10) Uani 1 1 d .
C12 C -0.2252(5) 0.01944(12) -0.0822(5) 0.0255(11) Uani 1 1 d .
H12A H -0.1848 -0.0023 -0.0039 0.038 Uiso 1 1 calc R
H12B H -0.2521 0.0109 -0.1992 0.038 Uiso 1 1 calc R
H12C H -0.3252 0.0300 -0.0758 0.038 Uiso 1 1 calc R
C13 C 0.2648(5) 0.05923(12) 0.4660(5) 0.0143(10) Uani 1 1 d .
C14 C 0.2124(5) 0.04728(12) 0.7063(5) 0.0245(11) Uani 1 1 d .
H14A H 0.1570 0.0229 0.6607 0.037 Uiso 1 1 calc R
H14B H 0.1611 0.0592 0.7757 0.037 Uiso 1 1 calc R
H14C H 0.3307 0.0427 0.7774 0.037 Uiso 1 1 calc R
C15 C 0.5033(5) 0.12481(12) 0.6141(6) 0.0180(10) Uani 1 1 d .
C16 C 0.5218(5) 0.21207(13) 0.3958(5) 0.0214(11) Uani 1 1 d .
C17 C 0.6508(5) 0.24116(12) 0.4046(6) 0.0319(13) Uani 1 1 d .
H17A H 0.7584 0.2342 0.4961 0.048 Uiso 1 1 calc R
H17B H 0.6174 0.2664 0.4281 0.048 Uiso 1 1 calc R
H17C H 0.6605 0.2418 0.2952 0.048 Uiso 1 1 calc R
C18 C 0.3764(6) 0.22519(12) 0.4059(6) 0.0247(12) Uani 1 1 d .
H18 H 0.372(5) 0.2507(11) 0.418(5) 0.030 Uiso 1 1 d .
C19 C 0.2380(5) 0.20374(12) 0.3883(5) 0.0189(10) Uani 1 1 d .
C20 C 0.0865(5) 0.22459(12) 0.3843(6) 0.0253(11) Uani 1 1 d .
H20A H -0.0136 0.2096 0.3183 0.038 Uiso 1 1 calc R
H20B H 0.0783 0.2497 0.3307 0.038 Uiso 1 1 calc R
H20C H 0.0966 0.2279 0.5013 0.038 Uiso 1 1 calc R
C21 C 0.7205(5) 0.11536(12) 0.2533(6) 0.0256(11) Uani 1 1 d .
H21A H 0.7641 0.1392 0.3155 0.038 Uiso 1 1 calc R
H21B H 0.6493 0.1211 0.1334 0.038 Uiso 1 1 calc R
H21C H 0.8133 0.0991 0.2596 0.038 Uiso 1 1 calc R
C22 C 0.7539(5) 0.07200(13) 0.5449(5) 0.0270(12) Uani 1 1 d .
H22A H 0.6993 0.0559 0.5993 0.040 Uiso 1 1 calc R
H22B H 0.8110 0.0932 0.6213 0.040 Uiso 1 1 calc R
H22C H 0.8352 0.0568 0.5215 0.040 Uiso 1 1 calc R
C23 C 0.5300(5) 0.04753(11) 0.2245(5) 0.0209(11) Uani 1 1 d .
H23A H 0.6235 0.0353 0.2108 0.031 Uiso 1 1 calc R
H23B H 0.4429 0.0538 0.1117 0.031 Uiso 1 1 calc R
H23C H 0.4852 0.0300 0.2838 0.031 Uiso 1 1 calc R

loop_
_atom_site_aniso_label
_atom_site_aniso_U_11
_atom_site_aniso_U_22
_atom_site_aniso_U_33
_atom_site_aniso_U_23
_atom_site_aniso_U_13
_atom_site_aniso_U_12
Ir1 0.01222(8) 0.01262(7) 0.01485(8) 0.00051(9) 0.00548(6) 0.00007(8)
P1 0.0136(6) 0.0152(6) 0.0182(7) 0.0018(5) 0.0067(5) 0.0010(5)
O1 0.0277(18) 0.0261(18) 0.0190(19) 0.0016(14) 0.0094(14) -0.0114(14)
O2 0.0229(18) 0.0194(17) 0.0163(18) -0.0022(13) 0.0041(14) -0.0087(13)
O3 0.0258(19) 0.0217(18) 0.0263(19) 0.0093(14) 0.0139(15) 0.0084(14)
O4 0.0246(18) 0.0157(16) 0.0153(17) 0.0057(13) 0.0099(14) 0.0028(13)
O5 0.0226(18) 0.052(2) 0.0167(18) 0.0041(16) 0.0086(15) 0.0034(16)
O6 0.0154(16) 0.0127(16) 0.0223(18) -0.0027(13) 0.0077(13) 0.0003(12)
O7 0.0138(16) 0.0099(15) 0.0192(18) 0.0010(12) 0.0060(13) 0.0009(12)
C1 0.016(2) 0.014(2) 0.021(2) 0.004(2) 0.0096(18) -0.001(2)
C2 0.014(2) 0.014(2) 0.012(2) 0.0002(18) 0.0056(19) -0.0007(17)
C3 0.014(2) 0.014(2) 0.022(3) 0.0009(17) 0.0091(19) -0.0005(16)
C4 0.012(2) 0.021(2) 0.032(3) 0.008(2) 0.009(2) 0.0041(19)
C5 0.018(3) 0.029(3) 0.025(3) 0.014(2) -0.002(2) -0.002(2)
C6 0.031(3) 0.025(3) 0.016(3) 0.007(2) 0.008(2) -0.008(2)
C7 0.025(3) 0.018(2) 0.023(3) 0.0030(19) 0.014(2) 0.0038(19)
C8 0.014(2) 0.018(2) 0.021(3) 0.0012(19) 0.0079(19) 0.0001(18)
C9 0.018(2) 0.014(2) 0.015(2) -0.0014(18) 0.0128(19) 0.0054(18)
C10 0.014(2) 0.011(2) 0.021(3) -0.0008(17) 0.012(2) 0.0030(17)
C11 0.015(2) 0.014(2) 0.020(3) 0.0002(18) 0.008(2) 0.0031(18)
C12 0.020(3) 0.027(3) 0.022(3) -0.004(2) 0.002(2) -0.013(2)
C13 0.009(2) 0.018(2) 0.016(2) -0.0021(19) 0.0044(19) -0.0051(18)
C14 0.036(3) 0.022(3) 0.021(3) 0.006(2) 0.017(2) 0.001(2)
C15 0.013(2) 0.014(2) 0.031(3) -0.003(2) 0.013(2) -0.0005(18)
C16 0.019(3) 0.021(3) 0.020(3) -0.002(2) 0.004(2) -0.007(2)
C17 0.029(3) 0.022(3) 0.045(4) -0.003(2) 0.017(3) -0.006(2)
C18 0.025(3) 0.012(2) 0.038(3) -0.003(2) 0.014(2) -0.001(2)
C19 0.022(3) 0.021(3) 0.014(2) 0.0023(19) 0.008(2) 0.001(2)
C20 0.027(3) 0.019(2) 0.037(3) 0.001(2) 0.020(2) 0.003(2)
C21 0.022(3) 0.023(3) 0.041(3) 0.009(2) 0.022(2) 0.008(2)
C22 0.018(3) 0.032(3) 0.026(3) 0.003(2) 0.004(2) 0.009(2)
C23 0.018(2) 0.018(2) 0.028(3) -0.002(2) 0.011(2) 0.0047(19)

loop_
_atom_type_symbol
_atom_type_description
_atom_type_scat_dispersion_real
_atom_type_scat_dispersion_imag
_atom_type_scat_source
C C 0.0033 0.0016 'International Tables Vol C Tables 4.2.6.8 and 6.1.1.4'
H H 0.0000 0.0000 'International Tables Vol C Tables 4.2.6.8 and 6.1.1.4'
O O 0.0106 0.0060 'International Tables Vol C Tables 4.2.6.8 and 6.1.1.4'
P P 0.1023 0.0942 'International Tables Vol C Tables 4.2.6.8 and 6.1.1.4'
Ir Ir -1.4442 7.9887 'International Tables Vol C Tables 4.2.6.8 and 6.1.1.4'

loop_
_geom_angle_atom_site_label_1
_geom_angle_atom_site_label_2
_geom_angle_atom_site_label_3
_geom_angle
C15 Ir1 C9 95.11(17)
C15 Ir1 O7 92.32(14)
C9 Ir1 O7 89.00(13)
C15 Ir1 C1 174.00(17)
C9 Ir1 C1 78.89(17)
O7 Ir1 C1 87.76(14)
C15 Ir1 O6 93.04(14)
C9 Ir1 O6 171.58(14)
O7 Ir1 O6 88.56(11)
C1 Ir1 O6 92.96(14)
C15 Ir1 P1 91.70(12)
C9 Ir1 P1 91.90(11)
O7 Ir1 P1 175.79(8)
C1 Ir1 P1 88.37(12)
O6 Ir1 P1 89.97(8)
C22 P1 C21 104.3(2)
C22 P1 C23 101.0(2)
C21 P1 C23 105.2(2)
C22 P1 Ir1 116.03(16)
C21 P1 Ir1 110.87(14)
C23 P1 Ir1 117.97(14)
C11 O2 C12 115.4(3)
C13 O4 C14 114.6(3)
C16 O6 Ir1 125.0(3)
C19 O7 Ir1 125.1(3)
C8 C1 C2 118.1(3)
C8 C1 Ir1 116.0(3)
C2 C1 Ir1 109.7(3)
C8 C1 H1 104(3)
C2 C1 H1 107(3)
Ir1 C1 H1 100(3)
C10 C2 C1 106.1(3)
C10 C2 C3 106.2(3)
C1 C2 C3 119.5(3)
C10 C2 H2 114(2)
C1 C2 H2 110(2)
C3 C2 H2 101(2)
C4 C3 C2 118.2(3)
C4 C3 H3A 107.8
C2 C3 H3A 107.8
C4 C3 H3B 107.8
C2 C3 H3B 107.8
H3A C3 H3B 107.1
C5 C4 C3 113.5(4)
C5 C4 H4A 108.9
C3 C4 H4A 108.9
C5 C4 H4B 108.9
C3 C4 H4B 108.9
H4A C4 H4B 107.7
C6 C5 C4 128.6(4)
C6 C5 H5 120(4)
C4 C5 H5 111(4)
C5 C6 C7 129.8(5)
C5 C6 H6 118(3)
C7 C6 H6 112(3)
C6 C7 C8 121.4(4)
C6 C7 H7A 107.0
C8 C7 H7A 107.0
C6 C7 H7B 107.0
C8 C7 H7B 107.0
H7A C7 H7B 106.7
C1 C8 C7 115.0(3)
C1 C8 H8A 108.5
C7 C8 H8A 108.5
C1 C8 H8B 108.5
C7 C8 H8B 108.5
H8A C8 H8B 107.5
C10 C9 C13 122.1(4)
C10 C9 Ir1 117.9(3)
C13 C9 Ir1 120.0(3)
C9 C10 C11 120.0(4)
C9 C10 C2 117.5(4)
C11 C10 C2 122.4(3)
O1 C11 O2 122.7(4)
O1 C11 C10 125.8(4)
O2 C11 C10 111.5(4)
O2 C12 H12A 109.5
O2 C12 H12B 109.5
H12A C12 H12B 109.5
O2 C12 H12C 109.5
H12A C12 H12C 109.5
H12B C12 H12C 109.5
O3 C13 O4 122.8(4)
O3 C13 C9 125.2(4)
O4 C13 C9 111.7(4)
O4 C14 H14A 109.5
O4 C14 H14B 109.5
H14A C14 H14B 109.5
O4 C14 H14C 109.5
H14A C14 H14C 109.5
H14B C14 H14C 109.5
O5 C15 Ir1 173.0(4)
O6 C16 C18 126.6(4)
O6 C16 C17 115.3(4)
C18 C16 C17 118.1(4)
C16 C17 H17A 109.5
C16 C17 H17B 109.5
H17A C17 H17B 109.5
C16 C17 H17C 109.5
H17A C17 H17C 109.5
H17B C17 H17C 109.5
C19 C18 C16 127.2(4)
C19 C18 H18 118(3)
C16 C18 H18 114(3)
O7 C19 C18 127.0(4)
O7 C19 C20 114.8(4)
C18 C19 C20 118.2(4)
C19 C20 H20A 109.5
C19 C20 H20B 109.5
H20A C20 H20B 109.5
C19 C20 H20C 109.5
H20A C20 H20C 109.5
H20B C20 H20C 109.5
P1 C21 H21A 109.5
P1 C21 H21B 109.5
H21A C21 H21B 109.5
P1 C21 H21C 109.5
H21A C21 H21C 109.5
H21B C21 H21C 109.5
P1 C22 H22A 109.5
P1 C22 H22B 109.5
H22A C22 H22B 109.5
P1 C22 H22C 109.5
H22A C22 H22C 109.5
H22B C22 H22C 109.5
P1 C23 H23A 109.5
P1 C23 H23B 109.5
H23A C23 H23B 109.5
P1 C23 H23C 109.5
H23A C23 H23C 109.5
H23B C23 H23C 109.5

loop_
_geom_bond_atom_site_label_1
_geom_bond_atom_site_label_2
_geom_bond_distance
Ir1 C15 1.913(4)
Ir1 C9 2.017(4)
Ir1 O7 2.110(3)
Ir1 C1 2.119(4)
Ir1 O6 2.126(3)
Ir1 P1 2.2671(12)
P1 C22 1.796(4)
P1 C21 1.800(4)
P1 C23 1.802(4)
O1 C11 1.200(5)
O2 C11 1.343(5)
O2 C12 1.450(4)
O3 C13 1.214(4)
O4 C13 1.336(5)
O4 C14 1.441(4)
O5 C15 1.145(5)
O6 C16 1.253(5)
O7 C19 1.262(5)
C1 C8 1.521(6)
C1 C2 1.545(5)
C1 H1 0.78(4)
C2 C10 1.507(5)
C2 C3 1.546(5)
C2 H2 0.91(3)
C3 C4 1.531(5)
C3 H3A 0.9900
C3 H3B 0.9900
C4 C5 1.485(7)
C4 H4A 0.9900
C4 H4B 0.9900
C5 C6 1.323(7)
C5 H5 0.80(4)
C6 C7 1.497(6)
C6 H6 0.87(4)
C7 C8 1.530(5)
C7 H7A 0.9900
C7 H7B 0.9900
C8 H8A 0.9900
C8 H8B 0.9900
C9 C10 1.341(5)
C9 C13 1.479(5)
C10 C11 1.487(5)
C12 H12A 0.9800
C12 H12B 0.9800
C12 H12C 0.9800
C14 H14A 0.9800
C14 H14B 0.9800
C14 H14C 0.9800
C16 C18 1.401(6)
C16 C17 1.507(5)
C17 H17A 0.9800
C17 H17B 0.9800
C17 H17C 0.9800
C18 C19 1.388(6)
C18 H18 0.90(4)
C19 C20 1.513(5)
C20 H20A 0.9800
C20 H20B 0.9800
C20 H20C 0.9800
C21 H21A 0.9800
C21 H21B 0.9800
C21 H21C 0.9800
C22 H22A 0.9800
C22 H22B 0.9800
C22 H22C 0.9800
C23 H23A 0.9800
C23 H23B 0.9800
C23 H23C 0.9800
